data_2017784
loop_
_publ_author_name
'Sparkes, Hazel A.'
'Chaplin, Adrian B.'
'Weller, Andrew S.'
'Howard, Judith A. K.'

_publ_section_title
;
 Bond catastrophes in rhodium complexes: experimental charge-density
 studies of [Rh(C~7~H~8~)(P^<i>t^</i>Bu~3~)Cl] and
 [Rh(C~7~H~8~)(PCy~3~)Cl]
;
_journal_issue 5
_journal_name_full 'Acta Crystallographica Section B'
_journal_page_first 503
_journal_page_last 514
_journal_paper_doi 10.1107/S0108768110031496
_journal_volume 66
_journal_year 2010
_chemical_formula_moiety 'C25 H41 Cl P Rh'
_chemical_formula_sum 'C25 H41 Cl P Rh'
_chemical_formula_weight 510.91
_chemical_name_systematic
; 
 ? 
;
_space_group_IT_number 14
_symmetry_cell_setting monoclinic
_symmetry_space_group_name_Hall '-P 2yn'
_symmetry_space_group_name_H-M 'P 1 21/n 1'
_atom_type_scat_source 'International Tables Vol C Tables 4.2.6.8 and 6.1.1.4'
_audit_creation_method SHELXL-97
_cell_angle_alpha 90.0
_cell_angle_beta 97.7784(6)
_cell_angle_gamma 90.0
_cell_formula_units_Z 4
_cell_length_a 10.21309(7)
_cell_length_b 15.82275(8)
_cell_length_c 14.64123(8)
_cell_measurement_reflns_used 46899
_cell_measurement_temperature 100(2)
_cell_measurement_theta_max 50.4416
_cell_measurement_theta_min 2.5701
_cell_volume 2344.24(2)
_computing_cell_refinement
;
CrysAlisPro, Oxford Diffraction Ltd.,
Version 1.171.33.5 (release 18-04-2008 CrysAlis171 .NET)
(compiled Apr 18 2008,18:17:43)
;
_computing_data_collection
;
CrysAlisPro, Oxford Diffraction Ltd.,
Version 1.171.33.5 (release 18-04-2008 CrysAlis171 .NET)
(compiled Apr 18 2008,18:17:43)
;
_computing_data_reduction
;
CrysAlisPro, Oxford Diffraction Ltd.,
Version 1.171.33.5 (release 18-04-2008 CrysAlis171 .NET)
(compiled Apr 18 2008,18:17:43)
;
_computing_molecular_graphics 'Volkov et al, (2006)'
_computing_publication_material 'Volkov et al, (2006)'
_computing_structure_refinement 'Volkov et al, (2006)'
_computing_structure_solution 'SHELXS-97 (Sheldrick, 1998)'
_diffrn_ambient_temperature 100(2)
_diffrn_detector_area_resol_mean 16.1511
_diffrn_measured_fraction_theta_full 0.998
_diffrn_measured_fraction_theta_max 0.998
_diffrn_measurement_device_type 'Xcalibur, Sapphire3, Gemini ultra'
_diffrn_measurement_method CCD
_diffrn_radiation_monochromator graphite
_diffrn_radiation_source 'Enhance (Mo) X-ray Source'
_diffrn_radiation_type MoK\a
_diffrn_radiation_wavelength 0.71073
_diffrn_reflns_av_R_equivalents 0.0478
_diffrn_reflns_av_sigmaI/netI 0.0225
_diffrn_reflns_limit_h_max 21
_diffrn_reflns_limit_h_min -21
_diffrn_reflns_limit_k_max 33
_diffrn_reflns_limit_k_min -33
_diffrn_reflns_limit_l_max 31
_diffrn_reflns_limit_l_min -31
_diffrn_reflns_number 297875
_diffrn_reflns_theta_full 48.88
_diffrn_reflns_theta_max 48.883
_diffrn_reflns_theta_min 2.573
_exptl_absorpt_coefficient_mu 0.920
_exptl_absorpt_correction_type analytical
_exptl_absorpt_process_details
;
CrysAlisPro, Oxford Diffraction Ltd.,
Version 1.171.33.41 (release 06-05-2009 CrysAlis171 .NET)
(compiled May  6 2009,17:20:42)
Analytical numeric absorption correction using a multifaceted crystal
   model based on expressions derived by R.C. Clark & J.S. Reid.
(Clark, R. C. & Reid, J. S. (1995). Acta Cryst. A51, 887-897)
;
_exptl_crystal_colour orange
_exptl_crystal_density_diffrn 1.448
_exptl_crystal_density_method 'not measured'
_exptl_crystal_description block
_exptl_crystal_F_000 1072
_refine_diff_density_max 0.410
_refine_diff_density_min -0.390
_refine_ls_extinction_method none
_refine_ls_goodness_of_fit_ref 1.229
_refine_ls_matrix_type full
_refine_ls_number_parameters 517
_refine_ls_number_reflns 18953
_refine_ls_number_restraints 0
_refine_ls_R_factor_all 0.028
_refine_ls_R_factor_gt 0.016
_refine_ls_R_Fsqd_factor 0.020
_refine_ls_shift/su_max 0
_refine_ls_structure_factor_coef F
_refine_ls_weighting_details
;
calc w1 = 1/[s^2^(Fo)]
;
_refine_ls_weighting_scheme calc
_refine_ls_wR_factor_ref 0.013
_reflns_number_gt 21046
_reflns_number_total 24737
_reflns_threshold_expression 'I >3 \s(I)'
_cod_data_source_file so5039.cif
_cod_data_source_block RhC7H8PCy3Cl
_cod_original_cell_volume 2344.24(5)
_cod_original_sg_symbol_H-M 'P 21/n'
_cod_database_code 2017784
_cod_database_fobs_code 2017784

loop_
_symmetry_equiv_pos_as_xyz
'x, y, z'
'-x+1/2, y+1/2, -z+1/2'
'-x, -y, -z'
'x-1/2, -y-1/2, z-1/2'

loop_
_atom_local_axes_atom_label
_atom_local_axes_atom0
_atom_local_axes_ax1
_atom_local_axes_atom1
_atom_local_axes_atom2
_atom_local_axes_ax2
RH(1) C(4) Z RH(1) C(5) Y
CL(1) RH(1) Z CL(1) H(21A) Y
P(1) C(14) Z P(1) C(20) Y
C(1) H(1) Z C(1) C(2) Y
C(2) H(2) Z C(2) C(1) Y
C(3) H(3) Z C(3) C(4) Y
C(4) H(4) Z C(4) C(5) Y
C(5) H(5) Z C(5) C(4) Y
C(6) H(6) Z C(6) C(1) Y
C(7) H(7A) Z C(7) H(7B) Y
C(8) H(8) Z C(8) C(9) Y
C(9) H(9B) Z C(9) H(9A) Y
C(10) H(10B) Z C(10) H(10A) Y
C(11) H(11B) Z C(11) H(11A) Y
C(12) H(12A) Z C(12) H(12B) Y
C(13) H(13B) Z C(13) H(13A) Y
C(14) H(14) Z C(14) C(19) Y
C(15) H(15A) Z C(15) H(15B) Y
C(16) H(16A) Z C(16) H(16B) Y
C(17) H(17B) Z C(17) H(17A) Y
C(18) H(18A) Z C(18) H(18B) Y
C(19) H(19B) Z C(19) H(19A) Y
C(20) H(20) Z C(20) C(25) Y
C(21) H(21A) Z C(21) H(21B) Y
C(22) H(22A) Z C(22) H(22B) Y
C(23) H(23B) Z C(23) H(23A) Y
C(24) H(24B) Z C(24) H(24A) Y
C(25) H(25B) Z C(25) H(25A) Y
H(1) C(1) Z H(1) C(2) Y
H(2) C(2) Z H(2) C(1) Y
H(3) C(3) Z H(3) C(4) Y
H(4) C(4) Z H(4) C(5) Y
H(5) C(5) Z H(5) C(4) Y
H(6) C(6) Z H(6) C(1) Y
H(7A) C(7) Z H(7A) H(7B) Y
H(7B) C(7) Z H(7B) H(7A) Y
H(8) C(8) Z H(8) C(9) Y
H(9A) C(9) Z H(9A) H(9B) Y
H(9B) C(9) Z H(9B) H(9A) Y
H(10A) C(10) Z H(10A) H(10B) Y
H(10B) C(10) Z H(10B) H(10A) Y
H(11A) C(11) Z H(11A) H(11B) Y
H(11B) C(11) Z H(11B) H(11A) Y
H(12A) C(12) Z H(12A) H(12B) Y
H(12B) C(12) Z H(12B) H(12A) Y
H(13A) C(13) Z H(13A) H(13B) Y
H(13B) C(13) Z H(13B) H(13A) Y
H(14) C(14) Z H(14) C(15) Y
H(15A) C(15) Z H(15A) H(15B) Y
H(15B) C(15) Z H(15B) H(15A) Y
H(16A) C(16) Z H(16A) H(16B) Y
H(16B) C(16) Z H(16B) H(16A) Y
H(17A) C(17) Z H(17A) H(17B) Y
H(17B) C(17) Z H(17B) H(17A) Y
H(18A) C(18) Z H(18A) H(18B) Y
H(18B) C(18) Z H(18B) H(18A) Y
H(19A) C(19) Z H(19A) H(19B) Y
H(19B) C(19) Z H(19B) H(19A) Y
H(20) C(20) Z H(20) C(25) Y
H(21A) C(21) Z H(21A) H(21B) Y
H(21B) C(21) Z H(21B) H(21A) Y
H(22A) C(22) Z H(22A) H(22B) Y
H(22B) C(22) Z H(22B) H(22A) Y
H(23A) C(23) Z H(23A) H(23B) Y
H(23B) C(23) Z H(23B) H(23A) Y
H(24A) C(24) Z H(24A) H(24B) Y
H(24B) C(24) Z H(24B) H(24A) Y
H(25A) C(25) Z H(25A) H(25B) Y
H(25B) C(25) Z H(25B) H(25A) Y

loop_
_atom_rho_multipole_atom_label
_atom_rho_multipole_coeff_Pv
_atom_rho_multipole_coeff_P00
_atom_rho_multipole_coeff_P11
_atom_rho_multipole_coeff_P1-1
_atom_rho_multipole_coeff_P10
_atom_rho_multipole_coeff_P20
_atom_rho_multipole_coeff_P21
_atom_rho_multipole_coeff_P2-1
_atom_rho_multipole_coeff_P22
_atom_rho_multipole_coeff_P2-2
_atom_rho_multipole_coeff_P30
_atom_rho_multipole_coeff_P31
_atom_rho_multipole_coeff_P3-1
_atom_rho_multipole_coeff_P32
_atom_rho_multipole_coeff_P3-2
_atom_rho_multipole_coeff_P33
_atom_rho_multipole_coeff_P3-3
_atom_rho_multipole_coeff_P40
_atom_rho_multipole_coeff_P41
_atom_rho_multipole_coeff_P4-1
_atom_rho_multipole_coeff_P42
_atom_rho_multipole_coeff_P4-2
_atom_rho_multipole_coeff_P43
_atom_rho_multipole_coeff_P4-3
_atom_rho_multipole_coeff_P44
_atom_rho_multipole_coeff_P4-4
_atom_rho_multipole_kappa
_atom_rho_multipole_kappa_prime0
_atom_rho_multipole_kappa_prime1
_atom_rho_multipole_kappa_prime2
_atom_rho_multipole_kappa_prime3
_atom_rho_multipole_kappa_prime4
_atom_rho_multipole_radial_slater_n0
_atom_rho_multipole_radial_slater_zeta0
_atom_rho_multipole_radial_slater_n1
_atom_rho_multipole_radial_slater_zeta1
_atom_rho_multipole_radial_slater_n2
_atom_rho_multipole_radial_slater_zeta2
_atom_rho_multipole_radial_slater_n3
_atom_rho_multipole_radial_slater_zeta3
_atom_rho_multipole_radial_slater_n4
_atom_rho_multipole_radial_slater_zeta4
RH(1) 7.67(3) 0 -0.027(10) -0.013(9) -0.025(10) -0.029(10) 0.004(9) 0.022(9) -0.013(9) 0.030(9) 0.004(8) -0.024(7) -0.010(7) 0.015(7) -0.015(7) -0.017(7) -0.003(7) -0.090(9) -0.089(9) 0.029(9) 0.080(9) 0.013(9) 0.062(9) 0.137(8) 0.015(8) 0.053(8) 1.142(3) 0.964382 0.964382 0.964382 0.964382 0.964382 6 6.9816 6 6.9816 6 6.9816 6 6.9816 6 6.9816
CL(1) 7.14(4) 0 -0.030(14) 0.091(13) 0.020(14) -0.038(14) 0.009(13) 0.005(13) 0.003(14) -0.034(14) 0.050(11) 0.008(11) -0.021(11) 0.035(11) 0.063(11) -0.030(11) -0.004(11) 0.116(13) -0.015(12) 0.000(12) 0.018(12) 0.012(12) 0.009(12) 0.023(12) -0.016(12) -0.041(12) 1.048(3) 1.036911 1.036911 1.036911 1.036911 1.036911 4 4.2587714285714 4 4.2587714285714 4 4.2587714285714 4 4.2587714285714 4 4.2587714285714
P(1) 4.81(7) 0 -0.097(18) -0.07(2) -0.033(19) -0.072(19) 0.097(18) 0.095(19) 0.011(18) 0.056(19) 0.315(17) -0.087(16) -0.029(16) -0.039(16) -0.063(16) 0.082(16) -0.269(16) 0.051(16) -0.032(15) 0.010(15) -0.007(15) 0.044(16) -0.008(15) 0.084(15) 0.009(14) -0.012(14) 1.036(6) 0.944731 0.944731 0.944731 0.944731 0.944731 4 3.45904 4 3.45904 4 3.45904 4 3.45904 4 3.45904
C(1) 4.09(3) 0 -0.022(15) 0.047(18) -0.018(16) 0.069(15) -0.013(14) -0.031(16) -0.091(15) 0.038(15) 0.255(16) -0.009(14) -0.045(17) 0.093(16) -0.053(16) 0.097(15) 0.002(15) 0 0 0 0 0 0 0 0 0 1.0228(11) 0.980532 0.980532 0.980532 0.980532 0.980532 2 3.1762 2 3.1762 2 3.1762 3 3.1762 4 3.1762
C(2) 4.07(3) 0 0.016(15) 0.021(17) -0.007(17) 0.116(15) -0.021(14) -0.033(16) -0.101(15) -0.014(14) 0.261(17) 0.035(14) 0.021(16) 0.122(16) 0.013(16) -0.077(14) 0.063(15) 0 0 0 0 0 0 0 0 0 1.0228(11) 0.980532 0.980532 0.980532 0.980532 0.980532 2 3.1762 2 3.1762 2 3.1762 3 3.1762 4 3.1762
C(3) 4.16(4) 0 0.049(16) -0.017(16) -0.022(16) 0.040(15) -0.009(14) -0.016(14) -0.014(14) -0.004(14) 0.236(16) -0.020(15) 0.009(15) 0.009(15) -0.008(15) -0.023(15) -0.176(15) 0 0 0 0 0 0 0 0 0 1.0228(11) 0.980532 0.980532 0.980532 0.980532 0.980532 2 3.1762 2 3.1762 2 3.1762 3 3.1762 4 3.1762
C(4) 4.14(3) 0 -0.008(15) 0.027(16) -0.046(16) 0.077(14) -0.020(14) -0.042(15) -0.060(14) 0.035(14) 0.293(16) 0.046(14) -0.018(16) -0.003(15) -0.067(15) 0.160(14) -0.038(14) 0 0 0 0 0 0 0 0 0 1.0228(11) 0.980532 0.980532 0.980532 0.980532 0.980532 2 3.1762 2 3.1762 2 3.1762 3 3.1762 4 3.1762
C(5) 4.15(3) 0 -0.003(15) 0.022(16) -0.016(16) 0.087(15) 0.011(14) -0.037(15) -0.029(14) -0.036(14) 0.271(16) 0.028(14) 0.036(15) 0.033(15) 0.052(15) -0.106(14) -0.005(14) 0 0 0 0 0 0 0 0 0 1.0228(11) 0.980532 0.980532 0.980532 0.980532 0.980532 2 3.1762 2 3.1762 2 3.1762 3 3.1762 4 3.1762
C(6) 4.11(4) 0 0.007(16) 0.062(16) 0.041(16) 0.029(15) -0.019(14) -0.001(15) -0.009(15) 0.019(15) 0.253(16) -0.003(15) -0.009(15) 0.002(16) -0.009(15) -0.004(15) -0.161(15) 0 0 0 0 0 0 0 0 0 1.0228(11) 0.980532 0.980532 0.980532 0.980532 0.980532 2 3.1762 2 3.1762 2 3.1762 3 3.1762 4 3.1762
C(7) 4.10(4) 0 -0.045(15) -0.012(17) 0.013(15) 0.005(15) 0.012(14) -0.001(14) -0.053(15) 0.002(15) 0.239(17) -0.006(15) 0.008(15) -0.017(15) -0.019(15) 0.016(15) -0.192(15) 0 0 0 0 0 0 0 0 0 1.0228(11) 0.980532 0.980532 0.980532 0.980532 0.980532 2 3.1762 2 3.1762 2 3.1762 3 3.1762 4 3.1762
C(8) 4.13(2) 0 0.019(9) -0.017(8) 0.022(10) 0.006(9) -0.005(8) 0.010(7) 0.007(8) -0.010(8) 0.236(9) -0.003(8) 0.012(8) 0.005(8) -0.002(8) -0.011(8) -0.177(8) 0 0 0 0 0 0 0 0 0 1.0228(11) 0.980532 0.980532 0.980532 0.980532 0.980532 2 3.1762 2 3.1762 2 3.1762 3 3.1762 4 3.1762
C(9) 4.113(14) 0 -0.010(6) 0.002(7) 0.015(6) 0.017(6) 0.005(6) 0.017(6) -0.010(6) -0.007(6) 0.222(7) 0.003(6) 0.001(6) -0.013(6) 0.002(6) 0.006(6) -0.196(6) 0 0 0 0 0 0 0 0 0 1.0228(11) 0.980532 0.980532 0.980532 0.980532 0.980532 2 3.1762 2 3.1762 2 3.1762 3 3.1762 4 3.1762
C(10) 4.097(15) 0 -0.008(6) 0.018(7) -0.008(7) 0.003(7) 0.015(6) 0.018(6) -0.007(6) -0.004(6) 0.207(7) 0.013(7) -0.001(6) -0.016(6) 0.000(6) -0.005(6) -0.194(6) 0 0 0 0 0 0 0 0 0 1.0228(11) 0.980532 0.980532 0.980532 0.980532 0.980532 2 3.1762 2 3.1762 2 3.1762 3 3.1762 4 3.1762
C(11) 4.115(19) 0 0.028(9) 0.005(9) -0.001(9) 0.004(10) -0.007(9) 0.009(8) 0.001(9) 0.005(9) 0.219(10) -0.027(10) -0.009(9) -0.016(9) 0.008(9) 0.009(9) -0.195(9) 0 0 0 0 0 0 0 0 0 1.0228(11) 0.980532 0.980532 0.980532 0.980532 0.980532 2 3.1762 2 3.1762 2 3.1762 3 3.1762 4 3.1762
C(12) 4.0967 0 -0.008 0.0178 -0.0082 0.0034 0.0151 0.0175 -0.0072 -0.0042 0.2068 0.0129 -0.0011 -0.0159 0.0002 -0.0052 -0.1941 0 0 0 0 0 0 0 0 0 1.0228(11) 0.980532 0.980532 0.980532 0.980532 0.980532 2 3.1762 2 3.1762 2 3.1762 3 3.1762 4 3.1762
C(13) 4.1133 0 -0.0095 0.0019 0.0147 0.017 0.0051 0.0166 -0.0097 -0.007 0.2222 0.0029 0.0009 -0.0134 0.0016 0.0061 -0.1958 0 0 0 0 0 0 0 0 0 1.0228(11) 0.980532 0.980532 0.980532 0.980532 0.980532 2 3.1762 2 3.1762 2 3.1762 3 3.1762 4 3.1762
C(14) 4.1301 0 0.0187 -0.0167 0.0223 0.0061 -0.005 0.0101 0.0074 -0.0102 0.2359 -0.0033 0.0118 0.0053 -0.0017 -0.0106 -0.1771 0 0 0 0 0 0 0 0 0 1.0228(11) 0.980532 0.980532 0.980532 0.980532 0.980532 2 3.1762 2 3.1762 2 3.1762 3 3.1762 4 3.1762
C(15) 4.1133 0 -0.0095 0.0019 0.0147 0.017 0.0051 0.0166 -0.0097 -0.007 0.2222 0.0029 0.0009 -0.0134 0.0016 0.0061 -0.1958 0 0 0 0 0 0 0 0 0 1.0228(11) 0.980532 0.980532 0.980532 0.980532 0.980532 2 3.1762 2 3.1762 2 3.1762 3 3.1762 4 3.1762
C(16) 4.0967 0 -0.008 0.0178 -0.0082 0.0034 0.0151 0.0175 -0.0072 -0.0042 0.2068 0.0129 -0.0011 -0.0159 0.0002 -0.0052 -0.1941 0 0 0 0 0 0 0 0 0 1.0228(11) 0.980532 0.980532 0.980532 0.980532 0.980532 2 3.1762 2 3.1762 2 3.1762 3 3.1762 4 3.1762
C(17) 4.1151 0 0.0284 0.0046 -0.001 0.0037 -0.0071 0.0089 0.0007 0.0045 0.2194 -0.0273 -0.0087 -0.0164 0.0079 0.0092 -0.1954 0 0 0 0 0 0 0 0 0 1.0228(11) 0.980532 0.980532 0.980532 0.980532 0.980532 2 3.1762 2 3.1762 2 3.1762 3 3.1762 4 3.1762
C(18) 4.0967 0 -0.008 0.0178 -0.0082 0.0034 0.0151 0.0175 -0.0072 -0.0042 0.2068 0.0129 -0.0011 -0.0159 0.0002 -0.0052 -0.1941 0 0 0 0 0 0 0 0 0 1.0228(11) 0.980532 0.980532 0.980532 0.980532 0.980532 2 3.1762 2 3.1762 2 3.1762 3 3.1762 4 3.1762
C(19) 4.1133 0 -0.0095 0.0019 0.0147 0.017 0.0051 0.0166 -0.0097 -0.007 0.2222 0.0029 0.0009 -0.0134 0.0016 0.0061 -0.1958 0 0 0 0 0 0 0 0 0 1.0228(11) 0.980532 0.980532 0.980532 0.980532 0.980532 2 3.1762 2 3.1762 2 3.1762 3 3.1762 4 3.1762
C(20) 4.1301 0 0.0187 -0.0167 0.0223 0.0061 -0.005 0.0101 0.0074 -0.0102 0.2359 -0.0033 0.0118 0.0053 -0.0017 -0.0106 -0.1771 0 0 0 0 0 0 0 0 0 1.0228(11) 0.980532 0.980532 0.980532 0.980532 0.980532 2 3.1762 2 3.1762 2 3.1762 3 3.1762 4 3.1762
C(21) 4.1133 0 -0.0095 0.0019 0.0147 0.017 0.0051 0.0166 -0.0097 -0.007 0.2222 0.0029 0.0009 -0.0134 0.0016 0.0061 -0.1958 0 0 0 0 0 0 0 0 0 1.0228(11) 0.980532 0.980532 0.980532 0.980532 0.980532 2 3.1762 2 3.1762 2 3.1762 3 3.1762 4 3.1762
C(22) 4.0967 0 -0.008 0.0178 -0.0082 0.0034 0.0151 0.0175 -0.0072 -0.0042 0.2068 0.0129 -0.0011 -0.0159 0.0002 -0.0052 -0.1941 0 0 0 0 0 0 0 0 0 1.0228(11) 0.980532 0.980532 0.980532 0.980532 0.980532 2 3.1762 2 3.1762 2 3.1762 3 3.1762 4 3.1762
C(23) 4.1151 0 0.0284 0.0046 -0.001 0.0037 -0.0071 0.0089 0.0007 0.0045 0.2194 -0.0273 -0.0087 -0.0164 0.0079 0.0092 -0.1954 0 0 0 0 0 0 0 0 0 1.0228(11) 0.980532 0.980532 0.980532 0.980532 0.980532 2 3.1762 2 3.1762 2 3.1762 3 3.1762 4 3.1762
C(24) 4.0967 0 -0.008 0.0178 -0.0082 0.0034 0.0151 0.0175 -0.0072 -0.0042 0.2068 0.0129 -0.0011 -0.0159 0.0002 -0.0052 -0.1941 0 0 0 0 0 0 0 0 0 1.0228(11) 0.980532 0.980532 0.980532 0.980532 0.980532 2 3.1762 2 3.1762 2 3.1762 3 3.1762 4 3.1762
C(25) 4.1133 0 -0.0095 0.0019 0.0147 0.017 0.0051 0.0166 -0.0097 -0.007 0.2222 0.0029 0.0009 -0.0134 0.0016 0.0061 -0.1958 0 0 0 0 0 0 0 0 0 1.0228(11) 0.980532 0.980532 0.980532 0.980532 0.980532 2 3.1762 2 3.1762 2 3.1762 3 3.1762 4 3.1762
H(1) 0.857(12) 0 0 0 0.163(9) 0 0 0 0 0 0 0 0 0 0 0 0 0 0 0 0 0 0 0 0 0 1.16 1.2 1.2 1.2 1.2 1.2 0 2 1 2 2 2 3 2 4 2
H(2) 0.8574 0 0 0 0.1625 0 0 0 0 0 0 0 0 0 0 0 0 0 0 0 0 0 0 0 0 0 1.16 1.2 1.2 1.2 1.2 1.2 0 2 1 2 2 2 3 2 4 2
H(3) 0.915(16) 0 0 0 0.152(12) 0 0 0 0 0 0 0 0 0 0 0 0 0 0 0 0 0 0 0 0 0 1.16 1.2 1.2 1.2 1.2 1.2 0 2 1 2 2 2 3 2 4 2
H(4) 0.8574 0 0 0 0.1625 0 0 0 0 0 0 0 0 0 0 0 0 0 0 0 0 0 0 0 0 0 1.16 1.2 1.2 1.2 1.2 1.2 0 2 1 2 2 2 3 2 4 2
H(5) 0.8574 0 0 0 0.1625 0 0 0 0 0 0 0 0 0 0 0 0 0 0 0 0 0 0 0 0 0 1.16 1.2 1.2 1.2 1.2 1.2 0 2 1 2 2 2 3 2 4 2
H(6) 0.9145 0 0 0 0.1515 0 0 0 0 0 0 0 0 0 0 0 0 0 0 0 0 0 0 0 0 0 1.16 1.2 1.2 1.2 1.2 1.2 0 2 1 2 2 2 3 2 4 2
H(7A) 0.955(18) 0 0 0 0.163(13) 0 0 0 0 0 0 0 0 0 0 0 0 0 0 0 0 0 0 0 0 0 1.16 1.2 1.2 1.2 1.2 1.2 0 2 1 2 2 2 3 2 4 2
H(7B) 0.9553 0 0 0 0.1626 0 0 0 0 0 0 0 0 0 0 0 0 0 0 0 0 0 0 0 0 0 1.16 1.2 1.2 1.2 1.2 1.2 0 2 1 2 2 2 3 2 4 2
H(8) 0.946(13) 0 0 0 0.108(10) 0 0 0 0 0 0 0 0 0 0 0 0 0 0 0 0 0 0 0 0 0 1.16 1.2 1.2 1.2 1.2 1.2 0 2 1 2 2 2 3 2 4 2
H(9A) 0.952(5) 0 0 0 0.135(3) 0 0 0 0 0 0 0 0 0 0 0 0 0 0 0 0 0 0 0 0 0 1.16 1.2 1.2 1.2 1.2 1.2 0 2 1 2 2 2 3 2 4 2
H(9B) 0.952 0 0 0 0.1353 0 0 0 0 0 0 0 0 0 0 0 0 0 0 0 0 0 0 0 0 0 1.16 1.2 1.2 1.2 1.2 1.2 0 2 1 2 2 2 3 2 4 2
H(10A) 0.952 0 0 0 0.1353 0 0 0 0 0 0 0 0 0 0 0 0 0 0 0 0 0 0 0 0 0 1.16 1.2 1.2 1.2 1.2 1.2 0 2 1 2 2 2 3 2 4 2
H(10B) 0.952 0 0 0 0.1353 0 0 0 0 0 0 0 0 0 0 0 0 0 0 0 0 0 0 0 0 0 1.16 1.2 1.2 1.2 1.2 1.2 0 2 1 2 2 2 3 2 4 2
H(11A) 0.952 0 0 0 0.1353 0 0 0 0 0 0 0 0 0 0 0 0 0 0 0 0 0 0 0 0 0 1.16 1.2 1.2 1.2 1.2 1.2 0 2 1 2 2 2 3 2 4 2
H(11B) 0.952 0 0 0 0.1353 0 0 0 0 0 0 0 0 0 0 0 0 0 0 0 0 0 0 0 0 0 1.16 1.2 1.2 1.2 1.2 1.2 0 2 1 2 2 2 3 2 4 2
H(12A) 0.952 0 0 0 0.1353 0 0 0 0 0 0 0 0 0 0 0 0 0 0 0 0 0 0 0 0 0 1.16 1.2 1.2 1.2 1.2 1.2 0 2 1 2 2 2 3 2 4 2
H(12B) 0.952 0 0 0 0.1353 0 0 0 0 0 0 0 0 0 0 0 0 0 0 0 0 0 0 0 0 0 1.16 1.2 1.2 1.2 1.2 1.2 0 2 1 2 2 2 3 2 4 2
H(13A) 0.952 0 0 0 0.1353 0 0 0 0 0 0 0 0 0 0 0 0 0 0 0 0 0 0 0 0 0 1.16 1.2 1.2 1.2 1.2 1.2 0 2 1 2 2 2 3 2 4 2
H(13B) 0.952 0 0 0 0.1353 0 0 0 0 0 0 0 0 0 0 0 0 0 0 0 0 0 0 0 0 0 1.16 1.2 1.2 1.2 1.2 1.2 0 2 1 2 2 2 3 2 4 2
H(14) 0.9461 0 0 0 0.1075 0 0 0 0 0 0 0 0 0 0 0 0 0 0 0 0 0 0 0 0 0 1.16 1.2 1.2 1.2 1.2 1.2 0 2 1 2 2 2 3 2 4 2
H(15A) 0.952 0 0 0 0.1353 0 0 0 0 0 0 0 0 0 0 0 0 0 0 0 0 0 0 0 0 0 1.16 1.2 1.2 1.2 1.2 1.2 0 2 1 2 2 2 3 2 4 2
H(15B) 0.952 0 0 0 0.1353 0 0 0 0 0 0 0 0 0 0 0 0 0 0 0 0 0 0 0 0 0 1.16 1.2 1.2 1.2 1.2 1.2 0 2 1 2 2 2 3 2 4 2
H(16A) 0.952 0 0 0 0.1353 0 0 0 0 0 0 0 0 0 0 0 0 0 0 0 0 0 0 0 0 0 1.16 1.2 1.2 1.2 1.2 1.2 0 2 1 2 2 2 3 2 4 2
H(16B) 0.952 0 0 0 0.1353 0 0 0 0 0 0 0 0 0 0 0 0 0 0 0 0 0 0 0 0 0 1.16 1.2 1.2 1.2 1.2 1.2 0 2 1 2 2 2 3 2 4 2
H(17A) 0.952 0 0 0 0.1353 0 0 0 0 0 0 0 0 0 0 0 0 0 0 0 0 0 0 0 0 0 1.16 1.2 1.2 1.2 1.2 1.2 0 2 1 2 2 2 3 2 4 2
H(17B) 0.952 0 0 0 0.1353 0 0 0 0 0 0 0 0 0 0 0 0 0 0 0 0 0 0 0 0 0 1.16 1.2 1.2 1.2 1.2 1.2 0 2 1 2 2 2 3 2 4 2
H(18A) 0.952 0 0 0 0.1353 0 0 0 0 0 0 0 0 0 0 0 0 0 0 0 0 0 0 0 0 0 1.16 1.2 1.2 1.2 1.2 1.2 0 2 1 2 2 2 3 2 4 2
H(18B) 0.952 0 0 0 0.1353 0 0 0 0 0 0 0 0 0 0 0 0 0 0 0 0 0 0 0 0 0 1.16 1.2 1.2 1.2 1.2 1.2 0 2 1 2 2 2 3 2 4 2
H(19A) 0.952 0 0 0 0.1353 0 0 0 0 0 0 0 0 0 0 0 0 0 0 0 0 0 0 0 0 0 1.16 1.2 1.2 1.2 1.2 1.2 0 2 1 2 2 2 3 2 4 2
H(19B) 0.952 0 0 0 0.1353 0 0 0 0 0 0 0 0 0 0 0 0 0 0 0 0 0 0 0 0 0 1.16 1.2 1.2 1.2 1.2 1.2 0 2 1 2 2 2 3 2 4 2
H(20) 0.9461 0 0 0 0.1075 0 0 0 0 0 0 0 0 0 0 0 0 0 0 0 0 0 0 0 0 0 1.16 1.2 1.2 1.2 1.2 1.2 0 2 1 2 2 2 3 2 4 2
H(21A) 0.952 0 0 0 0.1353 0 0 0 0 0 0 0 0 0 0 0 0 0 0 0 0 0 0 0 0 0 1.16 1.2 1.2 1.2 1.2 1.2 0 2 1 2 2 2 3 2 4 2
H(21B) 0.952 0 0 0 0.1353 0 0 0 0 0 0 0 0 0 0 0 0 0 0 0 0 0 0 0 0 0 1.16 1.2 1.2 1.2 1.2 1.2 0 2 1 2 2 2 3 2 4 2
H(22A) 0.952 0 0 0 0.1353 0 0 0 0 0 0 0 0 0 0 0 0 0 0 0 0 0 0 0 0 0 1.16 1.2 1.2 1.2 1.2 1.2 0 2 1 2 2 2 3 2 4 2
H(22B) 0.952 0 0 0 0.1353 0 0 0 0 0 0 0 0 0 0 0 0 0 0 0 0 0 0 0 0 0 1.16 1.2 1.2 1.2 1.2 1.2 0 2 1 2 2 2 3 2 4 2
H(23A) 0.952 0 0 0 0.1353 0 0 0 0 0 0 0 0 0 0 0 0 0 0 0 0 0 0 0 0 0 1.16 1.2 1.2 1.2 1.2 1.2 0 2 1 2 2 2 3 2 4 2
H(23B) 0.952 0 0 0 0.1353 0 0 0 0 0 0 0 0 0 0 0 0 0 0 0 0 0 0 0 0 0 1.16 1.2 1.2 1.2 1.2 1.2 0 2 1 2 2 2 3 2 4 2
H(24A) 0.952 0 0 0 0.1353 0 0 0 0 0 0 0 0 0 0 0 0 0 0 0 0 0 0 0 0 0 1.16 1.2 1.2 1.2 1.2 1.2 0 2 1 2 2 2 3 2 4 2
H(24B) 0.952 0 0 0 0.1353 0 0 0 0 0 0 0 0 0 0 0 0 0 0 0 0 0 0 0 0 0 1.16 1.2 1.2 1.2 1.2 1.2 0 2 1 2 2 2 3 2 4 2
H(25A) 0.952 0 0 0 0.1353 0 0 0 0 0 0 0 0 0 0 0 0 0 0 0 0 0 0 0 0 0 1.16 1.2 1.2 1.2 1.2 1.2 0 2 1 2 2 2 3 2 4 2
H(25B) 0.952 0 0 0 0.1353 0 0 0 0 0 0 0 0 0 0 0 0 0 0 0 0 0 0 0 0 0 1.16 1.2 1.2 1.2 1.2 1.2 0 2 1 2 2 2 3 2 4 2

loop_
_atom_site_aniso_label
_atom_site_aniso_U_11
_atom_site_aniso_U_22
_atom_site_aniso_U_33
_atom_site_aniso_U_23
_atom_site_aniso_U_13
_atom_site_aniso_U_12
RH(1) 0.008823(13) 0.007688(11) 0.008502(12) 0.000655(9) 0.001038(7) -0.000107(10)
CL(1) 0.01966(5) 0.01316(4) 0.01366(4) -0.00297(3) -0.00131(3) -0.00116(3)
P(1) 0.00850(4) 0.00767(3) 0.00924(3) 0.00073(2) 0.00122(3) 0.00002(2)
C(1) 0.01246(17) 0.01237(14) 0.01447(16) 0.00288(12) -0.00078(13) -0.00012(13)
C(2) 0.01543(18) 0.01242(14) 0.01137(15) 0.00154(12) 0.00285(13) -0.00102(13)
C(3) 0.01227(15) 0.01092(14) 0.01463(15) 0.00196(12) 0.00306(12) -0.00137(12)
C(4) 0.01141(15) 0.01028(13) 0.01240(15) 0.00068(11) 0.00052(12) -0.00088(11)
C(5) 0.01413(16) 0.00997(13) 0.01201(15) 0.00039(11) 0.00376(13) 0.00081(12)
C(6) 0.01225(15) 0.01035(13) 0.01715(16) 0.00192(13) 0.00289(13) 0.00186(13)
C(7) 0.01628(18) 0.00943(13) 0.01737(18) 0.00223(12) 0.00249(14) -0.00022(13)
C(8) 0.01117(13) 0.01034(11) 0.01056(12) 0.00036(9) 0.00005(10) 0.00045(10)
C(9) 0.01060(13) 0.01187(12) 0.01558(14) -0.00103(10) 0.00010(11) -0.00037(10)
C(10) 0.01425(16) 0.01343(13) 0.02149(18) -0.00259(12) -0.00264(13) -0.00174(12)
C(11) 0.02043(18) 0.01766(16) 0.01839(17) -0.00371(14) -0.00679(14) 0.00111(15)
C(12) 0.02352(19) 0.01890(16) 0.01246(15) -0.00234(12) -0.00183(13) 0.00161(14)
C(13) 0.01722(16) 0.01497(13) 0.01071(13) 0.00152(10) 0.00006(11) -0.00003(12)
C(14) 0.01020(13) 0.01073(12) 0.01203(13) 0.00052(10) 0.00271(10) -0.00011(10)
C(15) 0.01279(14) 0.01310(13) 0.01575(15) 0.00008(11) 0.00353(11) 0.00226(11)
C(16) 0.01438(15) 0.02170(17) 0.01539(15) 0.00051(12) 0.00571(12) 0.00320(13)
C(17) 0.01149(15) 0.0274(2) 0.01829(18) 0.00183(15) 0.00450(13) -0.00029(14)
C(18) 0.01515(17) 0.02249(18) 0.0247(2) -0.00379(15) 0.00787(15) -0.00741(14)
C(19) 0.01361(15) 0.02105(16) 0.01826(16) -0.00611(13) 0.00584(13) -0.00651(13)
C(20) 0.01088(13) 0.00852(11) 0.01238(13) 0.00108(9) 0.00271(10) 0.00065(9)
C(21) 0.01359(14) 0.01081(12) 0.01506(14) 0.00163(10) 0.00536(11) 0.00108(10)
C(22) 0.01934(17) 0.01381(14) 0.01733(16) 0.00033(11) 0.00678(13) 0.00424(12)
C(23) 0.01879(17) 0.01439(14) 0.02220(18) 0.00271(14) 0.00597(14) 0.00651(14)
C(24) 0.02034(17) 0.01008(13) 0.02248(17) 0.00394(12) 0.00656(14) 0.00286(12)
C(25) 0.01691(15) 0.01106(12) 0.01514(14) 0.00358(10) 0.00463(12) 0.00284(11)

loop_
_atom_site_label
_atom_site_type_symbol
_atom_site_fract_x
_atom_site_fract_y
_atom_site_fract_z
_atom_site_U_iso_or_equiv
_atom_site_occupancy
_atom_site_symmetry_multiplicity
RH(1) Rh 0.243360(3) 0.5816010(16) 0.4561440(19) 0.008 1 4
CL(1) Cl 0.306364(11) 0.685410(6) 0.567990(7) 0.016 1 4
P(1) P 0.194337(9) 0.678935(5) 0.338331(6) 0.008 1 4
C(1) C 0.34441(5) 0.47386(3) 0.53516(3) 0.013 1 4
C(2) C 0.21672(5) 0.47989(3) 0.55645(3) 0.013 1 4
C(3) C 0.12958(4) 0.42551(3) 0.48501(3) 0.012 1 4
C(4) C 0.13265(4) 0.47861(3) 0.39703(3) 0.011 1 4
C(5) C 0.26363(5) 0.47310(3) 0.37556(3) 0.012 1 4
C(6) C 0.33866(4) 0.41568(3) 0.45039(3) 0.013 1 4
C(7) C 0.22731(5) 0.35412(3) 0.46875(3) 0.014 1 4
C(8) C 0.09143(4) 0.62939(2) 0.23835(3) 0.011 1 4
C(9) C -0.05388(4) 0.62125(2) 0.25449(3) 0.013 1 4
C(10) C -0.12606(4) 0.55725(3) 0.18735(3) 0.017 1 4
C(11) C -0.11880(5) 0.58339(3) 0.08753(3) 0.02 1 4
C(12) C 0.02483(5) 0.59788(3) 0.07137(3) 0.019 1 4
C(13) C 0.09579(4) 0.66209(3) 0.13988(3) 0.014 1 4
C(14) C 0.34204(4) 0.71671(2) 0.28971(3) 0.011 1 4
C(15) C 0.42039(4) 0.64327(2) 0.25542(3) 0.014 1 4
C(16) C 0.53376(4) 0.67671(3) 0.20700(3) 0.017 1 4
C(17) C 0.62675(5) 0.73288(3) 0.27111(3) 0.019 1 4
C(18) C 0.55030(5) 0.80435(3) 0.31031(4) 0.02 1 4
C(19) C 0.43443(4) 0.77161(3) 0.35664(3) 0.017 1 4
C(20) C 0.11715(4) 0.77916(2) 0.36938(3) 0.01 1 4
C(21) C 0.00330(4) 0.76821(2) 0.42709(3) 0.013 1 4
C(22) C -0.04077(5) 0.85435(3) 0.45988(3) 0.016 1 4
C(23) C -0.08022(5) 0.91456(3) 0.37914(3) 0.018 1 4
C(24) C 0.03186(5) 0.92464(2) 0.32070(3) 0.017 1 4
C(25) C 0.07690(4) 0.83886(2) 0.28764(3) 0.014 1 4
H(1) H 0.434668 0.497769 0.576644 0.03 1 4
H(2) H 0.185549 0.50961 0.617912 0.028 1 4
H(3) H 0.030705 0.408821 0.501152 0.022 1 4
H(4) H 0.043601 0.490031 0.347326 0.022 1 4
H(5) H 0.296699 0.482158 0.307787 0.027 1 4
H(6) H 0.432639 0.388966 0.434938 0.022 1 4
H(7A) H 0.254074 0.31417 0.529917 0.033 1 4
H(7B) H 0.190493 0.314936 0.408674 0.03 1 4
H(8) H 0.132364 0.565032 0.239601 0.022 1 4
H(9A) H -0.061532 0.602877 0.326035 0.022 1 4
H(9B) H -0.104639 0.682135 0.240518 0.026 1 4
H(10A) H -0.079757 0.494844 0.200264 0.029 1 4
H(10B) H -0.228856 0.549775 0.200677 0.031 1 4
H(11A) H -0.164757 0.533918 0.04103 0.035 1 4
H(11B) H -0.174225 0.642368 0.071543 0.032 1 4
H(12A) H 0.078527 0.537597 0.081328 0.028 1 4
H(12B) H 0.026276 0.619747 0.000197 0.033 1 4
H(13A) H 0.19822 0.670196 0.125978 0.026 1 4
H(13B) H 0.047498 0.724091 0.128905 0.025 1 4
H(14) H 0.302936 0.75557 0.22989 0.02 1 4
H(15A) H 0.354601 0.603414 0.20771 0.027 1 4
H(15B) H 0.460997 0.603958 0.314501 0.029 1 4
H(16A) H 0.493931 0.71426 0.146315 0.029 1 4
H(16B) H 0.589222 0.623612 0.182531 0.028 1 4
H(17A) H 0.70396 0.759438 0.233991 0.032 1 4
H(17B) H 0.675134 0.693523 0.327809 0.029 1 4
H(18A) H 0.511465 0.846451 0.253224 0.037 1 4
H(18B) H 0.619999 0.839748 0.360035 0.042 1 4
H(19A) H 0.379507 0.825857 0.379142 0.039 1 4
H(19B) H 0.468329 0.733985 0.418521 0.028 1 4
H(20) H 0.197928 0.80886 0.415704 0.022 1 4
H(21A) H 0.03384 0.727538 0.487134 0.026 1 4
H(21B) H -0.082523 0.738169 0.386236 0.024 1 4
H(22A) H 0.041524 0.881543 0.506972 0.029 1 4
H(22B) H -0.123991 0.845751 0.499441 0.034 1 4
H(23A) H -0.10819 0.976248 0.405256 0.034 1 4
H(23B) H -0.168093 0.889613 0.335772 0.035 1 4
H(24A) H 0.115716 0.957201 0.360992 0.032 1 4
H(24B) H 0.000444 0.965262 0.260759 0.033 1 4
H(25A) H 0.159655 0.848359 0.247842 0.029 1 4
H(25B) H -0.004436 0.809764 0.241267 0.025 1 4

loop_
_geom_angle_atom_site_label_1
_geom_angle_atom_site_label_2
_geom_angle_atom_site_label_3
_geom_angle_site_symmetry_1
_geom_angle_site_symmetry_2
_geom_angle_site_symmetry_3
_geom_angle
_geom_angle_publ_flag
CL(1) RH(1) P(1) . . . 93.758(3) yes
CL(1) RH(1) C(1) . . . 96.253(13) yes
CL(1) RH(1) C(2) . . . 95.295(12) yes
CL(1) RH(1) C(4) . . . 155.679(12) yes
CL(1) RH(1) C(5) . . . 157.159(13) yes
P(1) RH(1) C(1) . . . 158.692(13) yes
P(1) RH(1) C(2) . . . 160.251(13) yes
P(1) RH(1) C(4) . . . 99.139(12) yes
P(1) RH(1) C(5) . . . 98.756(12) yes
C(1) RH(1) C(2) . . . 36.231(17) yes
C(1) RH(1) C(4) . . . 78.851(17) yes
C(1) RH(1) C(5) . . . 66.110(18) yes
C(2) RH(1) C(4) . . . 66.618(17) yes
C(2) RH(1) C(5) . . . 79.060(17) yes
C(4) RH(1) C(5) . . . 39.348(17) yes
RH(1) P(1) C(8) . . . 110.415(12) yes
RH(1) P(1) C(14) . . . 113.307(13) yes
RH(1) P(1) C(20) . . . 116.242(12) yes
C(8) P(1) C(14) . . . 103.694(18) yes
C(8) P(1) C(20) . . . 109.894(19) yes
C(14) P(1) C(20) . . . 102.341(17) yes
RH(1) C(1) C(2) . . . 71.38(3) yes
RH(1) C(1) C(6) . . . 94.25(3) yes
RH(1) C(1) H(1) . . . 108.51 yes
C(2) C(1) C(6) . . . 106.76(4) yes
C(2) C(1) H(1) . . . 126.62 yes
C(6) C(1) H(1) . . . 126.03 yes
RH(1) C(2) C(1) . . . 72.39(3) yes
RH(1) C(2) C(3) . . . 93.84(3) yes
RH(1) C(2) H(2) . . . 107.84 yes
C(1) C(2) C(3) . . . 106.49(4) yes
C(1) C(2) H(2) . . . 126.83 yes
C(3) C(2) H(2) . . . 126.12 yes
C(2) C(3) C(4) . . . 100.82(3) yes
C(2) C(3) C(7) . . . 100.76(4) yes
C(2) C(3) H(3) . . . 116.80 yes
C(4) C(3) C(7) . . . 100.52(3) yes
C(4) C(3) H(3) . . . 115.69 yes
RH(1) C(4) C(3) . . . 98.57(3) yes
RH(1) C(4) C(5) . . . 70.60(2) yes
RH(1) C(4) H(4) . . . 119.70 yes
C(3) C(4) C(5) . . . 106.17(4) yes
C(3) C(4) H(4) . . . 122.25 yes
C(5) C(4) H(4) . . . 125.72 yes
RH(1) C(5) C(4) . . . 70.05(2) yes
RH(1) C(5) C(6) . . . 99.13(3) yes
RH(1) C(5) H(5) . . . 117.65 yes
C(4) C(5) C(6) . . . 105.74(4) yes
C(4) C(5) H(5) . . . 127.32 yes
C(6) C(5) H(5) . . . 122.21 yes
C(1) C(6) C(5) . . . 100.45(3) yes
C(1) C(6) C(7) . . . 100.64(4) yes
C(1) C(6) H(6) . . . 117.15 yes
C(5) C(6) C(7) . . . 100.82(4) yes
C(5) C(6) H(6) . . . 116.30 yes
C(7) C(6) H(6) . . . 118.42 yes
C(3) C(7) C(6) . . . 94.12(3) yes
C(3) C(7) H(7A) . . . 112.87 yes
C(3) C(7) H(7B) . . . 112.13 yes
C(6) C(7) H(7A) . . . 113.30 yes
C(6) C(7) H(7B) . . . 113.28 yes
H(3) C(7) H(7A) . . . 100.16 yes
H(3) C(7) H(7B) . . . 99.44 yes
H(7A) C(7) H(7B) . . . 110.33 yes
P(1) C(8) C(9) . . . 111.64(3) yes
P(1) C(8) C(13) . . . 120.80(3) yes
P(1) C(8) H(8) . . . 101.80 yes
C(9) C(8) C(13) . . . 108.85(3) yes
C(9) C(8) H(8) . . . 106.98 yes
C(13) C(8) H(8) . . . 105.54 yes
C(8) C(9) C(10) . . . 110.33(3) yes
C(8) C(9) H(9A) . . . 111.27 yes
C(8) C(9) H(9B) . . . 109.75 yes
C(10) C(9) H(9A) . . . 110.30 yes
C(10) C(9) H(9B) . . . 106.63 yes
H(8) C(9) H(9A) . . . 99.57 yes
H(8) C(9) H(9B) . . . 138.50 yes
H(9A) C(9) H(9B) . . . 108.42 yes
C(9) C(10) C(11) . . . 110.70(4) yes
C(9) C(10) H(10A) . . . 108.98 yes
C(9) C(10) H(10B) . . . 110.22 yes
C(11) C(10) H(10A) . . . 109.36 yes
C(11) C(10) H(10B) . . . 111.68 yes
H(10A) C(10) H(10B) . . . 105.75 yes
C(10) C(11) C(12) . . . 111.02(4) yes
C(10) C(11) H(11A) . . . 109.08 yes
C(10) C(11) H(11B) . . . 110.02 yes
C(12) C(11) H(11A) . . . 110.34 yes
C(12) C(11) H(11B) . . . 108.40 yes
H(11A) C(11) H(11B) . . . 107.93 yes
C(11) C(12) C(13) . . . 111.95(4) yes
C(11) C(12) H(12A) . . . 108.66 yes
C(11) C(12) H(12B) . . . 109.20 yes
C(13) C(12) H(12A) . . . 107.68 yes
C(13) C(12) H(12B) . . . 110.15 yes
H(12A) C(12) H(12B) . . . 109.14 yes
C(8) C(13) C(12) . . . 108.56(3) yes
C(8) C(13) H(13A) . . . 111.21 yes
C(8) C(13) H(13B) . . . 111.57 yes
C(12) C(13) H(13A) . . . 109.40 yes
C(12) C(13) H(13B) . . . 109.35 yes
P(1) C(14) C(15) . . . 111.70(3) yes
P(1) C(14) C(19) . . . 113.55(3) yes
P(1) C(14) H(14) . . . 105.05 yes
C(15) C(14) C(19) . . . 109.57(3) yes
C(15) C(14) H(14) . . . 108.19 yes
C(19) C(14) H(14) . . . 108.52 yes
C(14) C(15) C(16) . . . 110.53(3) yes
C(14) C(15) H(15A) . . . 109.96 yes
C(14) C(15) H(15B) . . . 109.20 yes
C(16) C(15) H(15A) . . . 109.83 yes
C(16) C(15) H(15B) . . . 109.35 yes
H(15A) C(15) H(15B) . . . 107.94 yes
C(15) C(16) C(17) . . . 111.27(4) yes
C(15) C(16) H(16A) . . . 109.90 yes
C(15) C(16) H(16B) . . . 109.99 yes
C(17) C(16) H(16A) . . . 108.26 yes
C(17) C(16) H(16B) . . . 109.87 yes
H(16A) C(16) H(16B) . . . 107.45 yes
C(16) C(17) C(18) . . . 110.76(4) yes
C(16) C(17) H(17A) . . . 110.27 yes
C(16) C(17) H(17B) . . . 108.23 yes
C(18) C(17) H(17A) . . . 109.86 yes
C(18) C(17) H(17B) . . . 109.59 yes
H(17A) C(17) H(17B) . . . 108.07 yes
C(17) C(18) C(19) . . . 112.37(4) yes
C(17) C(18) H(18A) . . . 108.20 yes
C(17) C(18) H(18B) . . . 107.90 yes
C(19) C(18) H(18A) . . . 108.70 yes
C(19) C(18) H(18B) . . . 110.40 yes
H(18A) C(18) H(18B) . . . 109.20 yes
C(14) C(19) C(18) . . . 110.72(4) yes
C(14) C(19) H(19A) . . . 109.79 yes
C(14) C(19) H(19B) . . . 108.50 yes
C(18) C(19) H(19A) . . . 108.95 yes
C(18) C(19) H(19B) . . . 111.83 yes
H(19A) C(19) H(19B) . . . 106.98 yes
P(1) C(20) C(21) . . . 114.63(2) yes
P(1) C(20) C(25) . . . 114.36(3) yes
P(1) C(20) H(20) . . . 102.02 yes
C(21) C(20) C(25) . . . 110.80(3) yes
C(21) C(20) H(20) . . . 105.62 yes
C(25) C(20) H(20) . . . 108.48 yes
C(20) C(21) C(22) . . . 110.37(3) yes
C(20) C(21) H(21A) . . . 110.59 yes
C(20) C(21) H(21B) . . . 110.87 yes
C(22) C(21) H(21A) . . . 109.47 yes
C(22) C(21) H(21B) . . . 107.96 yes
H(21A) C(21) H(21B) . . . 107.49 yes
C(21) C(22) C(23) . . . 111.69(4) yes
C(21) C(22) H(22A) . . . 108.19 yes
C(21) C(22) H(22B) . . . 109.61 yes
C(23) C(22) H(22A) . . . 109.87 yes
C(23) C(22) H(22B) . . . 110.04 yes
H(22A) C(22) H(22B) . . . 107.31 yes
C(22) C(23) C(24) . . . 111.04(4) yes
C(22) C(23) H(23A) . . . 109.74 yes
C(22) C(23) H(23B) . . . 109.37 yes
C(24) C(23) H(23A) . . . 110.59 yes
C(24) C(23) H(23B) . . . 109.20 yes
H(23A) C(23) H(23B) . . . 106.80 yes
C(23) C(24) C(25) . . . 111.36(3) yes
C(23) C(24) H(24A) . . . 109.67 yes
C(23) C(24) H(24B) . . . 110.38 yes
C(25) C(24) H(24A) . . . 109.82 yes
C(25) C(24) H(24B) . . . 109.45 yes
H(24A) C(24) H(24B) . . . 106.02 yes
C(20) C(25) C(24) . . . 111.01(3) yes
C(20) C(25) H(25A) . . . 110.67 yes
C(20) C(25) H(25B) . . . 108.88 yes
C(24) C(25) H(25A) . . . 109.35 yes
C(24) C(25) H(25B) . . . 109.37 yes
H(25A) C(25) H(25B) . . . 107.49 yes

loop_
_geom_bond_atom_site_label_1
_geom_bond_atom_site_label_2
_geom_bond_site_symmetry_1
_geom_bond_site_symmetry_2
_geom_bond_distance
_geom_bond_publ_flag
RH(1) CL(1) . . 2.34689(10) yes
RH(1) P(1) . . 2.31599(9) yes
RH(1) C(1) . . 2.2330(4) yes
RH(1) C(2) . . 2.2201(4) yes
RH(1) C(4) . . 2.1019(4) yes
RH(1) C(5) . . 2.1091(4) yes
P(1) C(8) . . 1.8561(4) yes
P(1) C(14) . . 1.8522(4) yes
P(1) C(20) . . 1.8547(4) yes
C(1) C(2) . . 1.3847(7) yes
C(1) C(6) . . 1.5401(7) yes
C(1) H(1) . . 1.1000 yes
C(2) C(3) . . 1.5408(6) yes
C(2) H(2) . . 1.1000 yes
C(3) C(4) . . 1.5418(6) yes
C(3) C(7) . . 1.5470(6) yes
C(3) H(3) . . 1.1000 yes
C(4) C(5) . . 1.4177(6) yes
C(4) H(4) . . 1.1000 yes
C(5) C(6) . . 1.5445(6) yes
C(5) H(5) . . 1.1000 yes
C(6) C(7) . . 1.5483(6) yes
C(6) H(6) . . 1.1000 yes
C(7) H(7A) . . 1.1000 yes
C(7) H(7B) . . 1.1000 yes
C(8) C(9) . . 1.5396(5) yes
C(8) C(13) . . 1.5380(5) yes
C(8) H(8) . . 1.1000 yes
C(9) C(10) . . 1.5294(6) yes
C(9) H(9A) . . 1.1000 yes
C(9) H(9B) . . 1.1000 yes
C(10) C(11) . . 1.5303(7) yes
C(10) H(10A) . . 1.1000 yes
C(10) H(10B) . . 1.1000 yes
C(11) C(12) . . 1.5344(7) yes
C(11) H(11A) . . 1.1000 yes
C(11) H(11B) . . 1.1000 yes
C(12) C(13) . . 1.5384(6) yes
C(12) H(12A) . . 1.1000 yes
C(12) H(12B) . . 1.1000 yes
C(13) H(13A) . . 1.1000 yes
C(13) H(13B) . . 1.1000 yes
C(14) C(15) . . 1.5334(5) yes
C(14) C(19) . . 1.5346(6) yes
C(14) H(14) . . 1.1000 yes
C(15) C(16) . . 1.5315(6) yes
C(15) H(15A) . . 1.1000 yes
C(15) H(15B) . . 1.1000 yes
C(16) C(17) . . 1.5269(7) yes
C(16) H(16A) . . 1.1000 yes
C(16) H(16B) . . 1.1000 yes
C(17) C(18) . . 1.5294(7) yes
C(17) H(17A) . . 1.1000 yes
C(17) H(17B) . . 1.1000 yes
C(18) C(19) . . 1.5318(6) yes
C(18) H(18A) . . 1.1000 yes
C(18) H(18B) . . 1.1000 yes
C(19) H(19A) . . 1.1000 yes
C(19) H(19B) . . 1.1000 yes
C(20) C(21) . . 1.5370(5) yes
C(20) C(25) . . 1.5363(5) yes
C(20) H(20) . . 1.1000 yes
C(21) C(22) . . 1.5327(5) yes
C(21) H(21A) . . 1.1000 yes
C(21) H(21B) . . 1.1000 yes
C(22) C(23) . . 1.5291(6) yes
C(22) H(22A) . . 1.1000 yes
C(22) H(22B) . . 1.1000 yes
C(23) C(24) . . 1.5276(6) yes
C(23) H(23A) . . 1.1000 yes
C(23) H(23B) . . 1.1000 yes
C(24) C(25) . . 1.5324(6) yes
C(24) H(24A) . . 1.1000 yes
C(24) H(24B) . . 1.1000 yes
C(25) H(25A) . . 1.1000 yes
C(25) H(25B) . . 1.1000 yes
